data_4073266
loop_
_publ_author_name
'Cabeza, Javier A.'
'del R\'io, Ignacio'
'Garc\'ia-\'Alvarez, Pablo'
'Miguel, Daniel'

_publ_section_title
;
 Ruthenium Cluster Mediated Transformation of Linear Alkenes into Trienyl
 Ligands. Activation of Five C(sp3)&#x2212;H Bonds of 1-Octene, 1-Nonene,
 and 1-Decene
;
_journal_issue 10
_journal_name_full Organometallics
_journal_page_first 2482
_journal_paper_doi 10.1021/om070205h
_journal_volume 26
_journal_year 2007
_chemical_formula_moiety 'C30 H20 N2 O15 Ru7, 0.5(C2 H4 Cl2)'
_chemical_formula_sum 'C31 H22 Cl N2 O15 Ru7'
_chemical_formula_weight 1405.45
_chemical_name_systematic
;
  ?
;
_space_group_IT_number 2
_symmetry_cell_setting triclinic
_symmetry_space_group_name_Hall '-P 1'
_symmetry_space_group_name_H-M 'P -1'
_atom_sites_solution_hydrogens geom
_atom_sites_solution_primary direct
_atom_sites_solution_secondary difmap
_audit_creation_method SHELXL-97
_cell_angle_alpha 96.418(6)
_cell_angle_beta 102.817(6)
_cell_angle_gamma 109.754(5)
_cell_formula_units_Z 2
_cell_length_a 10.094(3)
_cell_length_b 10.685(3)
_cell_length_c 19.963(6)
_cell_measurement_temperature 296(2)
_cell_volume 1934.6(10)
_computing_structure_refinement 'SHELXL-97 (Sheldrick, 1997)'
_diffrn_ambient_temperature 296(2)
_diffrn_measured_fraction_theta_full 0.937
_diffrn_measured_fraction_theta_max 0.937
_diffrn_measurement_device_type 'CCD area detector'
_diffrn_measurement_method 'phi and omega scans'
_diffrn_radiation_monochromator graphite
_diffrn_radiation_source 'fine-focus sealed tube'
_diffrn_radiation_type MoK\a
_diffrn_radiation_wavelength 0.71073
_diffrn_reflns_av_R_equivalents 0.0179
_diffrn_reflns_av_sigmaI/netI 0.0149
_diffrn_reflns_limit_h_max 11
_diffrn_reflns_limit_h_min -11
_diffrn_reflns_limit_k_max 11
_diffrn_reflns_limit_k_min -11
_diffrn_reflns_limit_l_max 15
_diffrn_reflns_limit_l_min -22
_diffrn_reflns_number 7992
_diffrn_reflns_theta_full 23.28
_diffrn_reflns_theta_max 23.28
_diffrn_reflns_theta_min 2.07
_exptl_absorpt_coefficient_mu 2.797
_exptl_absorpt_correction_T_max 0.472
_exptl_absorpt_correction_T_min 0.310
_exptl_absorpt_correction_type empirical
_exptl_absorpt_process_details SADABS
_exptl_crystal_colour BLACK
_exptl_crystal_density_diffrn 2.413
_exptl_crystal_density_method 'not measured'
_exptl_crystal_description BLOCKS
_exptl_crystal_F_000 1334
_exptl_crystal_size_max 0.43
_exptl_crystal_size_mid 0.37
_exptl_crystal_size_min 0.27
_refine_diff_density_max 0.778
_refine_diff_density_min -0.642
_refine_diff_density_rms 0.135
_refine_ls_extinction_coef 0.00221(10)
_refine_ls_extinction_expression Fc^*^=kFc[1+0.001xFc^2^\l^3^/sin(2\q)]^-1/4^
_refine_ls_extinction_method SHELXL
_refine_ls_goodness_of_fit_ref 1.211
_refine_ls_hydrogen_treatment mixed
_refine_ls_matrix_type full
_refine_ls_number_parameters 512
_refine_ls_number_reflns 5221
_refine_ls_number_restraints 0
_refine_ls_restrained_S_all 1.211
_refine_ls_R_factor_all 0.0376
_refine_ls_R_factor_gt 0.0347
_refine_ls_shift/su_max 0.001
_refine_ls_shift/su_mean 0.000
_refine_ls_structure_factor_coef Fsqd
_refine_ls_weighting_details 'calc w=1/[\s^2^(Fo^2^)+(0.0231P)^2^+15.9148P] where P=(Fo^2^+2Fc^2^)/3'
_refine_ls_weighting_scheme calc
_refine_ls_wR_factor_gt 0.0821
_refine_ls_wR_factor_ref 0.0845
_reflns_number_gt 4917
_reflns_number_total 5221
_reflns_threshold_expression >2sigma(I)
_cod_data_source_file om070205h-file001.cif
_cod_data_source_block 3a_(pg158f6m)
_cod_depositor_comments
;
The following automatic conversions were performed:

'_exptl_absorpt_correction_type' value 'EMPIRICAL' changed to
'empirical' according to
/home/saulius/struct/CIF-dictionaries/cif_core.dic dictionary named
'cif_core.dic' version 2.4.1 from 2010-06-29.

Automatic conversion script
Id: cif_fix_values 1715 2011-07-08 13:25:40Z adriana 
;
_cod_original_cell_volume 1934.7(11)
_cod_database_code 4073266

loop_
_symmetry_equiv_pos_as_xyz
'x, y, z'
'-x, -y, -z'

loop_
_atom_site_label
_atom_site_type_symbol
_atom_site_fract_x
_atom_site_fract_y
_atom_site_fract_z
_atom_site_U_iso_or_equiv
_atom_site_adp_type
_atom_site_occupancy
_atom_site_symmetry_multiplicity
_atom_site_calc_flag
_atom_site_refinement_flags
C1 C 0.4960(11) 0.5532(8) 0.7856(4) 0.045(2) Uani 1 1 d .
H1 H 0.5789 0.5763 0.8231 0.054 Uiso 1 1 calc R
C2 C 0.3616(10) 0.4624(9) 0.7892(4) 0.045(2) Uani 1 1 d .
H2 H 0.2770 0.4477 0.7540 0.054 Uiso 1 1 calc R
C3 C 0.3518(9) 0.3932(9) 0.8445(4) 0.041(2) Uani 1 1 d .
H3 H 0.2604 0.3318 0.8437 0.049 Uiso 1 1 calc R
C4 C 0.4740(10) 0.4114(8) 0.9023(4) 0.0386(19) Uani 1 1 d .
H4 H 0.5635 0.4814 0.9084 0.046 Uiso 1 1 calc R
C5 C 0.4584(9) 0.3219(8) 0.9506(4) 0.040(2) Uani 1 1 d .
H5 H 0.3657 0.2572 0.9451 0.048 Uiso 1 1 calc R
C6 C 0.5745(9) 0.3254(8) 1.0062(4) 0.0392(19) Uani 1 1 d .
H6 H 0.5528 0.2841 1.0431 0.047 Uiso 1 1 calc R
C7 C 0.7229(10) 0.3896(8) 1.0075(4) 0.044(2) Uani 1 1 d .
H7 H 0.7468 0.4406 0.9741 0.053 Uiso 1 1 calc R
C8 C 0.5080(15) 0.6144(10) 0.7213(5) 0.071(3) Uani 1 1 d .
H8A H 0.4942 0.6991 0.7276 0.106 Uiso 1 1 calc R
H8B H 0.4343 0.5531 0.6808 0.106 Uiso 1 1 calc R
H8C H 0.6032 0.6299 0.7148 0.106 Uiso 1 1 calc R
C9 C 0.8412(11) 0.3755(10) 1.0623(5) 0.061(3) Uani 1 1 d .
H9A H 0.8071 0.2868 1.0730 0.092 Uiso 1 1 calc R
H9B H 0.8671 0.4431 1.1039 0.092 Uiso 1 1 calc R
H9C H 0.9255 0.3877 1.0453 0.092 Uiso 1 1 calc R
C11 C 0.4758(7) -0.0473(7) 0.6537(3) 0.0239(15) Uani 1 1 d .
C12 C 0.5997(8) -0.0596(8) 0.6372(4) 0.0326(17) Uani 1 1 d .
H12 H 0.6898 0.0123 0.6542 0.039 Uiso 1 1 calc R
C13 C 0.5893(10) -0.1772(9) 0.5960(4) 0.043(2) Uani 1 1 d .
H13 H 0.6713 -0.1849 0.5848 0.051 Uiso 1 1 calc R
C14 C 0.4538(10) -0.2839(9) 0.5716(4) 0.042(2) Uani 1 1 d .
H14 H 0.4438 -0.3632 0.5429 0.051 Uiso 1 1 calc R
C15 C 0.3351(9) -0.2717(8) 0.5900(4) 0.0378(18) Uani 1 1 d .
C16 C 0.1903(11) -0.3910(8) 0.5653(5) 0.057(3) Uani 1 1 d .
H16A H 0.1250 -0.3726 0.5283 0.086 Uiso 1 1 calc R
H16B H 0.1480 -0.4052 0.6037 0.086 Uiso 1 1 calc R
H16C H 0.2059 -0.4709 0.5481 0.086 Uiso 1 1 calc R
C91 C 0.0039(15) 0.9373(13) 0.0029(8) 0.092(4) Uani 1 1 d .
H91A H 0.0333 0.9347 0.0522 0.111 Uiso 1 1 calc R
H91B H 0.0794 0.9274 -0.0176 0.111 Uiso 1 1 calc R
C100 C 0.4362(8) 0.2992(7) 0.6101(4) 0.0323(17) Uani 1 1 d .
C101 C 0.2258(8) 0.0473(8) 0.5638(4) 0.0349(18) Uani 1 1 d .
C102 C 0.1666(9) 0.2230(9) 0.6426(4) 0.042(2) Uani 1 1 d .
C201 C 0.4107(9) -0.1016(8) 0.8084(4) 0.0364(18) Uani 1 1 d .
C202 C 0.2593(8) 0.0404(8) 0.8394(4) 0.0375(18) Uani 1 1 d .
C301 C 0.0064(9) -0.2124(9) 0.5769(5) 0.044(2) Uani 1 1 d .
C302 C 0.1222(9) -0.2616(10) 0.7113(5) 0.054(2) Uani 1 1 d .
C303 C 0.0400(9) -0.0421(10) 0.6971(5) 0.052(2) Uani 1 1 d .
C401 C 0.6774(10) 0.2217(10) 0.6000(5) 0.051(2) Uani 1 1 d .
C402 C 0.7222(10) 0.4539(11) 0.6714(5) 0.054(2) Uani 1 1 d .
C500 C 0.7980(8) 0.2679(7) 0.8902(4) 0.0309(16) Uani 1 1 d .
C501 C 0.7292(8) 0.0254(8) 0.8018(4) 0.0342(17) Uani 1 1 d .
C502 C 0.8411(9) 0.2718(8) 0.7615(4) 0.0355(18) Uani 1 1 d .
C601 C 0.7006(9) 0.4543(9) 0.8161(5) 0.044(2) Uani 1 1 d .
C701 C 0.6122(8) 0.0861(8) 0.9486(4) 0.0340(17) Uani 1 1 d .
N1 N 0.4832(6) 0.0721(6) 0.6948(3) 0.0259(13) Uani 1 1 d .
N2 N 0.3433(7) -0.1540(6) 0.6296(3) 0.0286(13) Uani 1 1 d .
O100 O 0.4080(6) 0.3584(6) 0.5664(3) 0.0475(15) Uani 1 1 d .
O101 O 0.1760(7) 0.0038(7) 0.5051(3) 0.0554(16) Uani 1 1 d .
O102 O 0.0769(8) 0.2684(8) 0.6329(4) 0.072(2) Uani 1 1 d .
O201 O 0.4275(7) -0.1904(6) 0.8304(3) 0.0560(17) Uani 1 1 d .
O202 O 0.1776(7) 0.0267(8) 0.8717(4) 0.069(2) Uani 1 1 d .
O301 O -0.0938(8) -0.2665(7) 0.5311(4) 0.076(2) Uani 1 1 d .
O302 O 0.1009(9) -0.3447(9) 0.7423(5) 0.098(3) Uani 1 1 d .
O303 O -0.0393(8) -0.0022(9) 0.7153(4) 0.082(2) Uani 1 1 d .
O401 O 0.7219(11) 0.1937(10) 0.5548(4) 0.093(3) Uani 1 1 d .
O402 O 0.7885(8) 0.5607(8) 0.6643(5) 0.092(3) Uani 1 1 d .
O500 O 0.9200(6) 0.3174(7) 0.9232(3) 0.0536(16) Uani 1 1 d .
O501 O 0.7631(8) -0.0619(7) 0.8109(3) 0.0589(17) Uani 1 1 d .
O502 O 0.9599(6) 0.3257(7) 0.7614(4) 0.0565(17) Uani 1 1 d .
O601 O 0.8183(7) 0.5373(6) 0.8350(4) 0.0583(17) Uani 1 1 d .
O701 O 0.6263(7) -0.0022(7) 0.9741(4) 0.0544(16) Uani 1 1 d .
Ru1 Ru 0.31303(6) 0.15032(6) 0.65746(3) 0.02472(16) Uani 1 1 d .
Ru2 Ru 0.37846(6) 0.05024(6) 0.77791(3) 0.02296(15) Uani 1 1 d .
Ru3 Ru 0.16158(6) -0.11600(6) 0.66182(3) 0.03083(17) Uani 1 1 d .
Ru4 Ru 0.60771(6) 0.27719(6) 0.67322(3) 0.02831(16) Uani 1 1 d .
Ru5 Ru 0.67083(6) 0.17584(6) 0.79020(3) 0.02367(15) Uani 1 1 d .
Ru6 Ru 0.50420(6) 0.33846(6) 0.79096(3) 0.02618(16) Uani 1 1 d .
Ru7 Ru 0.59303(6) 0.22574(6) 0.90675(3) 0.02648(16) Uani 1 1 d .
Cl91 Cl -0.1626(4) 0.7977(3) -0.03843(19) 0.0875(9) Uani 1 1 d .
H100 H 0.333(13) 0.178(12) 0.755(6) 0.105 Uiso 1 1 d .

loop_
_atom_site_aniso_label
_atom_site_aniso_U_11
_atom_site_aniso_U_22
_atom_site_aniso_U_33
_atom_site_aniso_U_23
_atom_site_aniso_U_13
_atom_site_aniso_U_12
C1 0.067(6) 0.035(5) 0.037(5) 0.005(4) 0.007(4) 0.028(4)
C2 0.065(6) 0.049(5) 0.031(5) 0.005(4) 0.002(4) 0.042(5)
C3 0.050(5) 0.053(5) 0.027(4) -0.005(4) 0.009(4) 0.035(4)
C4 0.054(5) 0.038(4) 0.030(4) -0.002(3) 0.010(4) 0.029(4)
C5 0.038(4) 0.038(4) 0.040(5) -0.009(4) 0.014(4) 0.012(4)
C6 0.054(5) 0.034(4) 0.030(4) -0.004(3) 0.018(4) 0.016(4)
C7 0.058(5) 0.033(4) 0.027(4) -0.005(3) 0.003(4) 0.008(4)
C8 0.131(10) 0.051(6) 0.047(6) 0.022(5) 0.023(6) 0.051(7)
C9 0.065(6) 0.057(6) 0.043(6) -0.002(4) 0.002(5) 0.012(5)
C11 0.022(3) 0.031(4) 0.016(3) 0.013(3) 0.001(3) 0.006(3)
C12 0.034(4) 0.038(4) 0.029(4) 0.006(3) 0.011(3) 0.016(3)
C13 0.053(5) 0.055(5) 0.035(5) 0.004(4) 0.017(4) 0.038(5)
C14 0.062(6) 0.044(5) 0.027(4) -0.002(4) 0.007(4) 0.033(5)
C15 0.044(5) 0.029(4) 0.037(4) 0.005(3) 0.006(4) 0.012(4)
C16 0.064(6) 0.025(4) 0.065(6) -0.010(4) 0.007(5) 0.008(4)
C91 0.087(9) 0.105(11) 0.099(10) 0.023(9) 0.037(8) 0.045(9)
C100 0.042(4) 0.028(4) 0.027(4) 0.006(3) 0.005(3) 0.017(3)
C101 0.038(4) 0.035(4) 0.033(5) 0.005(4) 0.009(4) 0.017(4)
C102 0.037(4) 0.055(5) 0.039(5) 0.008(4) 0.014(4) 0.024(4)
C201 0.038(4) 0.042(5) 0.030(4) 0.005(4) 0.009(3) 0.017(4)
C202 0.033(4) 0.048(5) 0.027(4) 0.000(3) 0.010(4) 0.010(4)
C301 0.035(5) 0.043(5) 0.042(5) 0.006(4) -0.005(4) 0.010(4)
C302 0.028(4) 0.064(6) 0.050(6) 0.013(5) -0.003(4) -0.001(4)
C303 0.025(4) 0.065(6) 0.051(6) -0.003(5) 0.010(4) 0.004(4)
C401 0.059(6) 0.081(7) 0.045(5) 0.038(5) 0.035(5) 0.045(5)
C402 0.044(5) 0.061(6) 0.053(6) 0.019(5) 0.008(4) 0.016(5)
C500 0.030(4) 0.034(4) 0.024(4) 0.004(3) 0.004(3) 0.009(3)
C501 0.032(4) 0.039(5) 0.035(4) 0.011(3) 0.011(3) 0.014(4)
C502 0.038(5) 0.037(4) 0.032(4) 0.006(3) 0.015(3) 0.011(4)
C601 0.036(5) 0.038(5) 0.050(5) 0.013(4) 0.004(4) 0.006(4)
C701 0.032(4) 0.040(5) 0.037(4) 0.013(4) 0.018(3) 0.015(4)
N1 0.018(3) 0.039(3) 0.026(3) 0.008(3) 0.009(2) 0.014(3)
N2 0.041(4) 0.028(3) 0.021(3) 0.006(2) 0.009(3) 0.017(3)
O100 0.044(3) 0.050(4) 0.052(4) 0.027(3) 0.009(3) 0.020(3)
O101 0.071(4) 0.059(4) 0.030(4) 0.001(3) 0.008(3) 0.023(3)
O102 0.065(4) 0.104(6) 0.067(5) 0.007(4) 0.011(4) 0.064(5)
O201 0.074(5) 0.039(4) 0.063(4) 0.020(3) 0.016(3) 0.030(3)
O202 0.051(4) 0.089(5) 0.061(4) 0.000(4) 0.039(4) 0.007(4)
O301 0.064(5) 0.063(5) 0.070(5) -0.007(4) -0.020(4) 0.014(4)
O302 0.083(6) 0.093(6) 0.088(6) 0.059(5) 0.008(5) -0.007(5)
O303 0.046(4) 0.127(7) 0.084(6) 0.009(5) 0.033(4) 0.039(5)
O401 0.144(8) 0.147(8) 0.069(5) 0.059(5) 0.073(6) 0.115(7)
O402 0.058(5) 0.069(5) 0.124(8) 0.053(5) 0.011(5) -0.009(4)
O500 0.031(3) 0.074(4) 0.031(3) 0.003(3) -0.002(3) 0.000(3)
O501 0.077(5) 0.054(4) 0.061(4) 0.017(3) 0.016(4) 0.045(4)
O502 0.027(3) 0.077(5) 0.067(4) 0.027(4) 0.021(3) 0.013(3)
O601 0.045(4) 0.040(4) 0.070(5) 0.010(3) -0.004(3) 0.005(3)
O701 0.060(4) 0.054(4) 0.065(4) 0.029(3) 0.026(3) 0.030(3)
Ru1 0.0224(3) 0.0305(3) 0.0221(3) 0.0039(2) 0.0050(2) 0.0121(2)
Ru2 0.0217(3) 0.0262(3) 0.0199(3) 0.0029(2) 0.0071(2) 0.0073(2)
Ru3 0.0218(3) 0.0333(3) 0.0296(3) 0.0016(3) 0.0045(2) 0.0039(3)
Ru4 0.0253(3) 0.0351(3) 0.0260(3) 0.0111(2) 0.0097(2) 0.0099(3)
Ru5 0.0209(3) 0.0289(3) 0.0213(3) 0.0052(2) 0.0051(2) 0.0099(2)
Ru6 0.0297(3) 0.0251(3) 0.0228(3) 0.0026(2) 0.0045(2) 0.0115(2)
Ru7 0.0289(3) 0.0277(3) 0.0202(3) 0.0030(2) 0.0056(2) 0.0088(2)
Cl91 0.0760(19) 0.078(2) 0.095(2) 0.0054(17) 0.0182(17) 0.0192(16)

loop_
_atom_type_symbol
_atom_type_description
_atom_type_scat_dispersion_real
_atom_type_scat_dispersion_imag
_atom_type_scat_source
C C 0.0033 0.0016 'International Tables Vol C Tables 4.2.6.8 and 6.1.1.4'
H H 0.0000 0.0000 'International Tables Vol C Tables 4.2.6.8 and 6.1.1.4'
N N 0.0061 0.0033 'International Tables Vol C Tables 4.2.6.8 and 6.1.1.4'
O O 0.0106 0.0060 'International Tables Vol C Tables 4.2.6.8 and 6.1.1.4'
Ru Ru -1.2594 0.8363 'International Tables Vol C Tables 4.2.6.8 and 6.1.1.4'
Cl Cl 0.1484 0.1585 'International Tables Vol C Tables 4.2.6.8 and 6.1.1.4'

loop_
_geom_angle_atom_site_label_1
_geom_angle_atom_site_label_2
_geom_angle_atom_site_label_3
_geom_angle
_geom_angle_site_symmetry_1
C2 C1 C8 120.8(9) .
C2 C1 Ru6 69.2(4) .
C8 C1 Ru6 121.9(6) .
C2 C1 H1 119.6 .
C8 C1 H1 119.6 .
Ru6 C1 H1 79.9 .
C1 C2 C3 121.4(8) .
C1 C2 Ru6 75.4(5) .
C3 C2 Ru6 71.4(4) .
C1 C2 H2 119.3 .
C3 C2 H2 119.3 .
Ru6 C2 H2 125.7 .
C2 C3 C4 123.9(9) .
C2 C3 Ru6 72.4(5) .
C4 C3 Ru6 77.6(4) .
C2 C3 H3 118.0 .
C4 C3 H3 118.0 .
Ru6 C3 H3 123.4 .
C3 C4 C5 120.0(8) .
C3 C4 Ru6 66.7(4) .
C5 C4 Ru6 119.6(5) .
C3 C4 H4 120.0 .
C5 C4 H4 120.0 .
Ru6 C4 H4 84.4 .
C6 C5 C4 124.3(8) .
C6 C5 Ru7 71.5(4) .
C4 C5 Ru7 90.1(5) .
C6 C5 H5 117.9 .
C4 C5 H5 117.9 .
Ru7 C5 H5 109.8 .
C5 C6 C7 122.0(8) .
C5 C6 Ru7 71.5(4) .
C7 C6 Ru7 75.1(4) .
C5 C6 H6 119.0 .
C7 C6 H6 119.0 .
Ru7 C6 H6 126.3 .
C6 C7 C9 120.2(8) .
C6 C7 Ru7 68.6(4) .
C9 C7 Ru7 122.2(6) .
C6 C7 H7 119.9 .
C9 C7 H7 119.9 .
Ru7 C7 H7 80.3 .
C1 C8 H8A 109.5 .
C1 C8 H8B 109.5 .
H8A C8 H8B 109.5 .
C1 C8 H8C 109.5 .
H8A C8 H8C 109.5 .
H8B C8 H8C 109.5 .
C7 C9 H9A 109.5 .
C7 C9 H9B 109.5 .
H9A C9 H9B 109.5 .
C7 C9 H9C 109.5 .
H9A C9 H9C 109.5 .
H9B C9 H9C 109.5 .
N2 C11 C12 119.7(7) .
N2 C11 N1 118.4(6) .
C12 C11 N1 121.9(6) .
C13 C12 C11 120.8(7) .
C13 C12 H12 119.6 .
C11 C12 H12 119.6 .
C12 C13 C14 118.6(7) .
C12 C13 H13 120.7 .
C14 C13 H13 120.7 .
C15 C14 C13 119.7(7) .
C15 C14 H14 120.1 .
C13 C14 H14 120.1 .
C14 C15 N2 122.1(7) .
C14 C15 C16 118.9(7) .
N2 C15 C16 119.0(7) .
C15 C16 H16A 109.5 .
C15 C16 H16B 109.5 .
H16A C16 H16B 109.5 .
C15 C16 H16C 109.5 .
H16A C16 H16C 109.5 .
H16B C16 H16C 109.5 .
C91 C91 Cl91 114.1(14) 2_575
C91 C91 H91A 108.7 2_575
Cl91 C91 H91A 108.7 .
C91 C91 H91B 108.7 2_575
Cl91 C91 H91B 108.7 .
H91A C91 H91B 107.6 .
O100 C100 Ru4 141.1(6) .
O100 C100 Ru1 135.3(6) .
Ru4 C100 Ru1 83.5(3) .
O101 C101 Ru1 169.9(7) .
O102 C102 Ru1 179.3(8) .
O201 C201 Ru2 175.6(7) .
O202 C202 Ru2 174.0(7) .
O301 C301 Ru3 172.8(9) .
O302 C302 Ru3 177.9(10) .
O303 C303 Ru3 176.2(8) .
O401 C401 Ru4 176.9(9) .
O402 C402 Ru4 174.3(9) .
O500 C500 Ru5 141.4(6) .
O500 C500 Ru7 137.7(6) .
Ru5 C500 Ru7 80.9(3) .
O501 C501 Ru5 177.5(7) .
O502 C502 Ru5 162.1(7) .
O601 C601 Ru6 172.4(8) .
O701 C701 Ru7 178.5(7) .
C11 N1 Ru2 117.5(4) .
C11 N1 Ru1 117.1(4) .
Ru2 N1 Ru1 79.80(18) .
C11 N1 Ru5 119.2(4) .
Ru2 N1 Ru5 77.49(19) .
Ru1 N1 Ru5 123.6(3) .
C11 N1 Ru4 119.5(4) .
Ru2 N1 Ru4 122.9(3) .
Ru1 N1 Ru4 76.21(19) .
Ru5 N1 Ru4 74.47(18) .
C11 N2 C15 118.9(6) .
C11 N2 Ru3 114.4(4) .
C15 N2 Ru3 126.7(5) .
C102 Ru1 C101 87.8(3) .
C102 Ru1 C100 89.2(3) .
C101 Ru1 C100 84.3(3) .
C102 Ru1 N1 169.5(3) .
C101 Ru1 N1 101.4(3) .
C100 Ru1 N1 96.7(3) .
C102 Ru1 Ru4 128.8(3) .
C101 Ru1 Ru4 107.5(2) .
C100 Ru1 Ru4 46.4(2) .
N1 Ru1 Ru4 53.41(16) .
C102 Ru1 Ru3 103.1(3) .
C101 Ru1 Ru3 71.2(2) .
C100 Ru1 Ru3 151.8(2) .
N1 Ru1 Ru3 75.52(16) .
Ru4 Ru1 Ru3 128.11(3) .
C102 Ru1 Ru2 120.5(3) .
C101 Ru1 Ru2 126.6(2) .
C100 Ru1 Ru2 134.5(2) .
N1 Ru1 Ru2 49.63(15) .
Ru4 Ru1 Ru2 89.36(2) .
Ru3 Ru1 Ru2 59.37(2) .
C102 Ru1 Ru6 97.7(3) .
C101 Ru1 Ru6 167.4(2) .
C100 Ru1 Ru6 84.5(2) .
N1 Ru1 Ru6 74.29(15) .
Ru4 Ru1 Ru6 60.30(2) .
Ru3 Ru1 Ru6 118.10(3) .
Ru2 Ru1 Ru6 59.76(3) .
C102 Ru1 H100 91(4) .
C101 Ru1 H100 153(4) .
C100 Ru1 H100 123(4) .
N1 Ru1 H100 79(4) .
Ru4 Ru1 H100 94(4) .
Ru3 Ru1 H100 83(4) .
Ru2 Ru1 H100 36(4) .
Ru6 Ru1 H100 39(4) .
C202 Ru2 C201 87.1(3) .
C202 Ru2 N1 168.9(3) .
C201 Ru2 N1 101.7(3) .
C202 Ru2 Ru5 135.1(2) .
C201 Ru2 Ru5 90.7(2) .
N1 Ru2 Ru5 52.48(15) .
C202 Ru2 Ru3 97.0(2) .
C201 Ru2 Ru3 90.9(2) .
N1 Ru2 Ru3 76.35(15) .
Ru5 Ru2 Ru3 127.93(3) .
C202 Ru2 Ru1 118.4(3) .
C201 Ru2 Ru1 141.8(2) .
N1 Ru2 Ru1 50.57(15) .
Ru5 Ru2 Ru1 89.47(3) .
Ru3 Ru2 Ru1 60.01(3) .
C202 Ru2 Ru6 99.9(3) .
C201 Ru2 Ru6 144.5(2) .
N1 Ru2 Ru6 76.88(16) .
Ru5 Ru2 Ru6 59.90(2) .
Ru3 Ru2 Ru6 122.21(3) .
Ru1 Ru2 Ru6 63.32(2) .
C202 Ru2 Ru7 78.9(2) .
C201 Ru2 Ru7 89.3(2) .
N1 Ru2 Ru7 107.66(16) .
Ru5 Ru2 Ru7 56.20(2) .
Ru3 Ru2 Ru7 175.85(3) .
Ru1 Ru2 Ru7 121.57(3) .
Ru6 Ru2 Ru7 58.68(2) .
C202 Ru2 H100 86(4) .
C201 Ru2 H100 173(4) .
N1 Ru2 H100 85(4) .
Ru5 Ru2 H100 96(4) .
Ru3 Ru2 H100 88(4) .
Ru1 Ru2 H100 42(4) .
Ru6 Ru2 H100 40(4) .
Ru7 Ru2 H100 92(4) .
C303 Ru3 C302 93.5(4) .
C303 Ru3 C301 91.3(4) .
C302 Ru3 C301 96.2(4) .
C303 Ru3 N2 166.6(3) .
C302 Ru3 N2 94.7(3) .
C301 Ru3 N2 98.4(3) .
C303 Ru3 Ru2 85.0(3) .
C302 Ru3 Ru2 90.3(3) .
C301 Ru3 Ru2 172.8(3) .
N2 Ru3 Ru2 84.29(15) .
C303 Ru3 Ru1 83.3(3) .
C302 Ru3 Ru1 150.9(3) .
C301 Ru3 Ru1 112.8(3) .
N2 Ru3 Ru1 84.33(15) .
Ru2 Ru3 Ru1 60.62(2) .
C402 Ru4 C401 86.4(4) .
C402 Ru4 C100 88.8(4) .
C401 Ru4 C100 95.0(3) .
C402 Ru4 N1 170.6(3) .
C401 Ru4 N1 100.1(3) .
C100 Ru4 N1 97.2(3) .
C402 Ru4 Ru5 119.2(3) .
C401 Ru4 Ru5 114.5(3) .
C100 Ru4 Ru5 139.1(2) .
N1 Ru4 Ru5 51.98(14) .
C402 Ru4 Ru1 132.3(3) .
C401 Ru4 Ru1 116.0(3) .
C100 Ru4 Ru1 50.0(2) .
N1 Ru4 Ru1 50.38(13) .
Ru5 Ru4 Ru1 90.44(3) .
C402 Ru4 Ru6 98.1(3) .
C401 Ru4 Ru6 174.1(3) .
C100 Ru4 Ru6 88.9(2) .
N1 Ru4 Ru6 74.94(14) .
Ru5 Ru4 Ru6 59.96(3) .
Ru1 Ru4 Ru6 63.54(2) .
C501 Ru5 C502 92.8(3) .
C501 Ru5 C500 87.9(3) .
C502 Ru5 C500 85.7(3) .
C501 Ru5 N1 97.4(3) .
C502 Ru5 N1 108.6(3) .
C500 Ru5 N1 164.3(3) .
C501 Ru5 Ru7 103.3(2) .
C502 Ru5 Ru7 131.2(2) .
C500 Ru5 Ru7 50.1(2) .
N1 Ru5 Ru7 114.24(14) .
C501 Ru5 Ru4 129.8(2) .
C502 Ru5 Ru4 66.5(2) .
C500 Ru5 Ru4 131.9(2) .
N1 Ru5 Ru4 53.55(15) .
Ru7 Ru5 Ru4 125.06(3) .
C501 Ru5 Ru2 98.8(2) .
C502 Ru5 Ru2 156.7(2) .
C500 Ru5 Ru2 114.7(2) .
N1 Ru5 Ru2 50.03(14) .
Ru7 Ru5 Ru2 65.34(2) .
Ru4 Ru5 Ru2 90.72(3) .
C501 Ru5 Ru6 159.3(2) .
C502 Ru5 Ru6 107.9(2) .
C500 Ru5 Ru6 92.6(2) .
N1 Ru5 Ru6 77.20(14) .
Ru7 Ru5 Ru6 62.37(2) .
Ru4 Ru5 Ru6 62.72(2) .
Ru2 Ru5 Ru6 62.26(3) .
C601 Ru6 C3 118.8(4) .
C601 Ru6 C2 109.6(4) .
C3 Ru6 C2 36.2(3) .
C601 Ru6 C1 75.9(4) .
C3 Ru6 C1 64.3(3) .
C2 Ru6 C1 35.4(3) .
C601 Ru6 C4 92.8(4) .
C3 Ru6 C4 35.8(3) .
C2 Ru6 C4 64.9(3) .
C1 Ru6 C4 76.5(3) .
C601 Ru6 Ru5 72.6(3) .
C3 Ru6 Ru5 143.5(2) .
C2 Ru6 Ru5 177.7(2) .
C1 Ru6 Ru5 146.5(2) .
C4 Ru6 Ru5 115.89(18) .
C601 Ru6 Ru7 84.5(3) .
C3 Ru6 Ru7 88.6(2) .
C2 Ru6 Ru7 123.8(2) .
C1 Ru6 Ru7 131.2(2) .
C4 Ru6 Ru7 60.11(18) .
Ru5 Ru6 Ru7 56.60(2) .
C601 Ru6 Ru2 129.6(3) .
C3 Ru6 Ru2 97.9(2) .
C2 Ru6 Ru2 120.1(3) .
C1 Ru6 Ru2 154.5(2) .
C4 Ru6 Ru2 99.9(2) .
Ru5 Ru6 Ru2 57.85(3) .
Ru7 Ru6 Ru2 61.67(2) .
C601 Ru6 Ru4 75.2(3) .
C3 Ru6 Ru4 155.4(2) .
C2 Ru6 Ru4 122.3(2) .
C1 Ru6 Ru4 103.7(2) .
C4 Ru6 Ru4 167.4(2) .
Ru5 Ru6 Ru4 57.33(2) .
Ru7 Ru6 Ru4 113.90(3) .
Ru2 Ru6 Ru4 85.26(2) .
C601 Ru6 Ru1 131.1(3) .
C3 Ru6 Ru1 105.3(2) .
C2 Ru6 Ru1 93.3(2) .
C1 Ru6 Ru1 108.2(2) .
C4 Ru6 Ru1 136.1(2) .
Ru5 Ru6 Ru1 84.70(3) .
Ru7 Ru6 Ru1 118.20(3) .
Ru2 Ru6 Ru1 56.92(2) .
Ru4 Ru6 Ru1 56.17(3) .
C601 Ru6 H100 160(4) .
C3 Ru6 H100 80(4) .
C2 Ru6 H100 90(4) .
C1 Ru6 H100 121(4) .
C4 Ru6 H100 100(4) .
Ru5 Ru6 H100 88(4) .
Ru7 Ru6 H100 89(4) .
Ru2 Ru6 H100 34(4) .
Ru4 Ru6 H100 90(4) .
Ru1 Ru6 H100 39(4) .
C701 Ru7 C500 90.0(3) .
C701 Ru7 C6 89.3(3) .
C500 Ru7 C6 119.4(3) .
C701 Ru7 C5 112.4(3) .
C500 Ru7 C5 142.5(3) .
C6 Ru7 C5 37.0(3) .
C701 Ru7 C7 93.9(3) .
C500 Ru7 C7 83.4(3) .
C6 Ru7 C7 36.3(3) .
C5 Ru7 C7 66.1(3) .
C701 Ru7 Ru5 101.2(2) .
C500 Ru7 Ru5 49.0(2) .
C6 Ru7 Ru5 163.8(2) .
C5 Ru7 Ru5 142.4(2) .
C7 Ru7 Ru5 129.4(2) .
C701 Ru7 Ru6 153.9(3) .
C500 Ru7 Ru6 90.9(2) .
C6 Ru7 Ru6 112.7(2) .
C5 Ru7 Ru6 81.6(2) .
C7 Ru7 Ru6 112.2(2) .
Ru5 Ru7 Ru6 61.03(3) .
C701 Ru7 Ru2 95.2(3) .
C500 Ru7 Ru2 106.8(2) .
C6 Ru7 Ru2 133.5(2) .
C5 Ru7 Ru2 100.8(2) .
C7 Ru7 Ru2 166.3(2) .
Ru5 Ru7 Ru2 58.45(3) .
Ru6 Ru7 Ru2 59.65(3) .

loop_
_geom_bond_atom_site_label_1
_geom_bond_atom_site_label_2
_geom_bond_distance
_geom_bond_site_symmetry_2
C1 C2 1.398(13) .
C1 C8 1.513(13) .
C1 Ru6 2.338(8) .
C1 H1 0.9300 .
C2 C3 1.400(12) .
C2 Ru6 2.259(8) .
C2 H2 0.9300 .
C3 C4 1.430(11) .
C3 Ru6 2.247(7) .
C3 H3 0.9300 .
C4 C5 1.429(12) .
C4 Ru6 2.390(7) .
C4 H4 0.9300 .
C5 C6 1.411(12) .
C5 Ru7 2.223(7) .
C5 H5 0.9300 .
C6 C7 1.414(12) .
C6 Ru7 2.222(7) .
C6 H6 0.9300 .
C7 C9 1.491(13) .
C7 Ru7 2.307(7) .
C7 H7 0.9300 .
C8 H8A 0.9600 .
C8 H8B 0.9600 .
C8 H8C 0.9600 .
C9 H9A 0.9600 .
C9 H9B 0.9600 .
C9 H9C 0.9600 .
C11 N2 1.372(9) .
C11 C12 1.405(10) .
C11 N1 1.408(9) .
C12 C13 1.381(11) .
C12 H12 0.9300 .
C13 C14 1.391(12) .
C13 H13 0.9300 .
C14 C15 1.370(12) .
C14 H14 0.9300 .
C15 N2 1.375(10) .
C15 C16 1.512(12) .
C16 H16A 0.9600 .
C16 H16B 0.9600 .
C16 H16C 0.9600 .
C91 C91 1.38(2) 2_575
C91 Cl91 1.774(14) .
C91 H91A 0.9700 .
C91 H91B 0.9700 .
C100 O100 1.174(9) .
C100 Ru4 2.004(7) .
C100 Ru1 2.119(8) .
C101 O101 1.140(9) .
C101 Ru1 1.907(8) .
C102 O102 1.155(10) .
C102 Ru1 1.873(8) .
C201 O201 1.136(10) .
C201 Ru2 1.897(8) .
C202 O202 1.136(10) .
C202 Ru2 1.888(8) .
C301 O301 1.126(10) .
C301 Ru3 1.931(8) .
C302 O302 1.127(12) .
C302 Ru3 1.912(11) .
C303 O303 1.131(11) .
C303 Ru3 1.881(9) .
C401 O401 1.145(11) .
C401 Ru4 1.879(9) .
C402 O402 1.154(11) .
C402 Ru4 1.860(10) .
C500 O500 1.162(9) .
C500 Ru5 2.042(7) .
C500 Ru7 2.074(7) .
C501 O501 1.116(9) .
C501 Ru5 1.910(8) .
C502 O502 1.142(9) .
C502 Ru5 1.926(8) .
C601 O601 1.163(10) .
C601 Ru6 1.864(8) .
C701 O701 1.156(9) .
C701 Ru7 1.835(8) .
N1 Ru2 2.150(6) .
N1 Ru1 2.179(5) .
N1 Ru5 2.225(6) .
N1 Ru4 2.272(6) .
N2 Ru3 2.216(6) .
Ru1 Ru4 2.7474(12) .
Ru1 Ru3 2.7599(11) .
Ru1 Ru2 2.7767(11) .
Ru1 Ru6 2.9609(10) .
Ru1 H100 1.90(12) .
Ru2 Ru5 2.7384(11) .
Ru2 Ru3 2.7421(10) .
Ru2 Ru6 2.8627(12) .
Ru2 Ru7 2.9202(10) .
Ru2 H100 1.65(12) .
Ru4 Ru5 2.7210(10) .
Ru4 Ru6 2.8729(11) .
Ru5 Ru7 2.6702(10) .
Ru5 Ru6 2.7982(10) .
Ru6 Ru7 2.8338(10) .
Ru6 H100 1.90(12) .
